data_2210949
loop_
_publ_author_name
'Lin-Lin Qiu'
'Ji-Kun Li'
'Jun-Shan Sun'
'Ru-Fen Zhang'

_publ_section_title
;<i>catena</i>-Poly[[[trimethyltin(IV)]-\m-4,4'-bipyridyl-\k^2^<i>N</i>:<i>N</i>'-[trimethyltin(IV)]-\m-1,3,4-thiadiazole-2,5(3<i>H</i>)-dithionato(2{-})-\k^2^<i>N</i>^3^:<i>S</i>^5^]
 4,4'-bipyridine clathrate]
;
_journal_coeditor_code CV2131
_journal_issue 11
_journal_name_full 'Acta Crystallographica Section E'
_journal_page_first m3052
_journal_page_last m3053
_journal_paper_doi 10.1107/S1600536806042899
_journal_volume 62
_journal_year 2006
_chemical_formula_iupac '[Sn2 (C H3)6 (C2 N2 S3) (C10 H8 N2)], C10 H8 N2'
_chemical_formula_moiety 'C18 H26 N4 S3 Sn2, C10 H8 N2'
_chemical_formula_sum 'C28 H34 N6 S3 Sn2'
_chemical_formula_weight 788.17
_chemical_name_systematic
;catena-Poly[[[trimethyltin(IV)]-\m-4,4'-bipyridyl-\k^2^N:N'-[trimethyltin(IV)]-
\m-1,3,4-thiadiazole-2,5(3H)-dithionato(2-)-\k^2^N^3^:S^5^]
 4,4'-bipyridine
clathrate]
;
_space_group_IT_number 7
_symmetry_cell_setting monoclinic
_symmetry_space_group_name_Hall 'P -2yc'
_symmetry_space_group_name_H-M 'P 1 c 1'
_atom_sites_solution_hydrogens geom
_atom_sites_solution_primary direct
_atom_sites_solution_secondary difmap
_audit_creation_method SHELXL-97
_cell_angle_alpha 90.00
_cell_angle_beta 95.249(6)
_cell_angle_gamma 90.00
_cell_formula_units_Z 2
_cell_length_a 10.886(5)
_cell_length_b 11.525(5)
_cell_length_c 13.236(6)
_cell_measurement_reflns_used 3491
_cell_measurement_temperature 298(2)
_cell_measurement_theta_max 24.674
_cell_measurement_theta_min 2.348
_cell_volume 1653.6(13)
_computing_cell_refinement 'SAINT (Siemens, 1996)'
_computing_data_collection 'SMART (Siemens, 1996)'
_computing_data_reduction SAINT
_computing_molecular_graphics 'SHELXTL (Sheldrick, 1997b)'
_computing_publication_material SHELXTL
_computing_structure_refinement 'SHELXL97 (Sheldrick, 1997a)'
_computing_structure_solution 'SHELXS97 (Sheldrick, 1997a)'
_diffrn_ambient_temperature 298(2)
_diffrn_measured_fraction_theta_full 0.998
_diffrn_measured_fraction_theta_max 0.998
_diffrn_measurement_device_type 'Bruker SMART CCD area-detector'
_diffrn_measurement_method '\f and \w'
_diffrn_radiation_monochromator graphite
_diffrn_radiation_source 'fine-focus sealed tube'
_diffrn_radiation_type MoK\a
_diffrn_radiation_wavelength 0.71073
_diffrn_reflns_av_R_equivalents 0.0607
_diffrn_reflns_av_sigmaI/netI 0.0745
_diffrn_reflns_limit_h_max 12
_diffrn_reflns_limit_h_min -11
_diffrn_reflns_limit_k_max 13
_diffrn_reflns_limit_k_min -13
_diffrn_reflns_limit_l_max 13
_diffrn_reflns_limit_l_min -15
_diffrn_reflns_number 8311
_diffrn_reflns_theta_full 25.01
_diffrn_reflns_theta_max 25.01
_diffrn_reflns_theta_min 1.77
_diffrn_standards_decay_% 0
_diffrn_standards_interval_count 0
_diffrn_standards_number 0
_exptl_absorpt_coefficient_mu 1.727
_exptl_absorpt_correction_T_max 0.6166
_exptl_absorpt_correction_T_min 0.4912
_exptl_absorpt_correction_type multi-scan
_exptl_absorpt_process_details '(SADABS; Sheldrick, 1996)'
_exptl_crystal_colour colourless
_exptl_crystal_density_diffrn 1.583
_exptl_crystal_density_method 'not measured'
_exptl_crystal_description block
_exptl_crystal_F_000 784
_exptl_crystal_size_max 0.48
_exptl_crystal_size_mid 0.45
_exptl_crystal_size_min 0.31
_refine_diff_density_max 0.761
_refine_diff_density_min -0.678
_refine_ls_abs_structure_details 'Flack (1983), 1083 Friedel pairs'
_refine_ls_abs_structure_Flack 0.02(3)
_refine_ls_extinction_method none
_refine_ls_goodness_of_fit_ref 1.001
_refine_ls_hydrogen_treatment constr
_refine_ls_matrix_type full
_refine_ls_number_parameters 352
_refine_ls_number_reflns 4003
_refine_ls_number_restraints 2
_refine_ls_restrained_S_all 1.001
_refine_ls_R_factor_all 0.0477
_refine_ls_R_factor_gt 0.0364
_refine_ls_shift/su_max 0.001
_refine_ls_shift/su_mean 0.000
_refine_ls_structure_factor_coef Fsqd
_refine_ls_weighting_details 'calc w=1/[\s^2^(Fo^2^)+(0.0332P)^2^] where P=(Fo^2^+2Fc^2^)/3'
_refine_ls_weighting_scheme calc
_refine_ls_wR_factor_gt 0.0829
_refine_ls_wR_factor_ref 0.0916
_reflns_number_gt 3440
_reflns_number_total 4003
_reflns_threshold_expression I>2\s(I)
_cod_data_source_file cv2131.cif
_cod_data_source_block I
_cod_original_sg_symbol_H-M 'P c'
_cod_database_code 2210949
_cod_database_fobs_code 2210949

loop_
_symmetry_equiv_pos_as_xyz
'x, y, z'
'x, -y, z+1/2'

loop_
_atom_site_type_symbol
_atom_site_label
_atom_site_fract_x
_atom_site_fract_y
_atom_site_fract_z
_atom_site_U_iso_or_equiv
_atom_site_adp_type
_atom_site_calc_flag
_atom_site_refinement_flags
_atom_site_occupancy
Sn Sn1 0.38379(5) 0.47796(4) 0.97654(4) 0.04496(17) Uani d . 1
Sn Sn2 0.85269(5) 0.39205(5) 0.75091(4) 0.04262(16) Uani d . 1
N N1 0.6540(6) 0.5467(6) 0.8555(6) 0.0476(18) Uani d . 1
N N2 0.7723(6) 0.5486(5) 0.8250(5) 0.0429(16) Uani d . 1
N N3 0.2715(7) 0.2916(6) 1.0268(5) 0.0492(18) Uani d . 1
N N4 -0.0481(7) -0.2108(6) 1.1759(6) 0.0471(17) Uani d . 1
N N5 0.8027(11) 0.8740(8) 0.4590(8) 0.085(3) Uani d . 1
N N6 0.3368(9) 1.0333(10) 0.7765(8) 0.078(3) Uani d . 1
S S1 0.7431(2) 0.74312(17) 0.90677(18) 0.0513(5) Uani d . 1
S S2 0.4846(2) 0.6756(2) 0.9437(2) 0.0636(7) Uani d . 1
S S3 0.9816(2) 0.6751(2) 0.8250(2) 0.0616(6) Uani d . 1
C C1 0.6240(8) 0.6425(7) 0.8968(7) 0.048(2) Uani d . 1
C C2 0.8359(7) 0.6446(6) 0.8477(6) 0.0370(17) Uani d . 1
C C3 0.3495(11) 0.4253(9) 0.8240(8) 0.074(3) Uani d . 1
H H3A 0.2784 0.4654 0.7932 0.111 Uiso calc R 1
H H3B 0.3348 0.3432 0.8213 0.111 Uiso calc R 1
H H3C 0.4198 0.4434 0.7880 0.111 Uiso calc R 1
C C4 0.5349(9) 0.4057(9) 1.0675(9) 0.072(3) Uani d . 1
H H4A 0.5383 0.4384 1.1344 0.108 Uiso calc R 1
H H4B 0.6100 0.4228 1.0379 0.108 Uiso calc R 1
H H4C 0.5247 0.3231 1.0715 0.108 Uiso calc R 1
C C5 0.2349(8) 0.5716(8) 1.0367(9) 0.062(3) Uani d . 1
H H5A 0.2584 0.5923 1.1060 0.093 Uiso calc R 1
H H5B 0.1627 0.5235 1.0333 0.093 Uiso calc R 1
H H5C 0.2175 0.6407 0.9974 0.093 Uiso calc R 1
C C6 0.9881(9) 0.3637(8) 0.8738(8) 0.066(3) Uani d . 1
H H6A 0.9522 0.3215 0.9263 0.098 Uiso calc R 1
H H6B 1.0184 0.4370 0.9000 0.098 Uiso calc R 1
H H6C 1.0551 0.3197 0.8508 0.098 Uiso calc R 1
C C7 0.6828(8) 0.3003(8) 0.7393(9) 0.064(3) Uani d . 1
H H7A 0.6727 0.2620 0.8024 0.095 Uiso calc R 1
H H7B 0.6828 0.2436 0.6861 0.095 Uiso calc R 1
H H7C 0.6160 0.3537 0.7240 0.095 Uiso calc R 1
C C8 0.8904(10) 0.4822(7) 0.6171(7) 0.055(2) Uani d . 1
H H8A 0.8168 0.4858 0.5713 0.083 Uiso calc R 1
H H8B 0.9536 0.4420 0.5850 0.083 Uiso calc R 1
H H8C 0.9177 0.5595 0.6344 0.083 Uiso calc R 1
C C9 0.2068(10) 0.2896(8) 1.1084(8) 0.067(3) Uani d . 1
H H9 0.2043 0.3569 1.1469 0.081 Uiso calc R 1
C C10 0.1430(11) 0.1927(9) 1.1390(8) 0.069(3) Uani d . 1
H H10 0.1015 0.1959 1.1974 0.083 Uiso calc R 1
C C11 0.1415(8) 0.0932(7) 1.0832(6) 0.038(2) Uani d . 1
C C12 0.2062(11) 0.0962(8) 0.9981(8) 0.058(3) Uani d . 1
H H12 0.2090 0.0306 0.9575 0.070 Uiso calc R 1
C C13 0.2656(9) 0.1942(8) 0.9734(8) 0.062(3) Uani d . 1
H H13 0.3055 0.1930 0.9142 0.075 Uiso calc R 1
C C14 -0.0409(10) -0.1127(8) 1.2325(8) 0.062(3) Uani d . 1
H H14 -0.0768 -0.1122 1.2936 0.074 Uiso calc R 1
C C15 0.0168(10) -0.0144(8) 1.2035(8) 0.056(3) Uani d . 1
H H15 0.0187 0.0509 1.2449 0.067 Uiso calc R 1
C C16 0.0729(8) -0.0105(6) 1.1132(7) 0.039(2) Uani d . 1
C C17 0.0601(9) -0.1107(7) 1.0548(7) 0.053(2) Uani d . 1
H H17 0.0911 -0.1125 0.9916 0.063 Uiso calc R 1
C C18 0.0031(9) -0.2057(8) 1.0885(7) 0.056(2) Uani d . 1
H H18 -0.0004 -0.2717 1.0480 0.068 Uiso calc R 1
C C19 0.8020(10) 0.8317(10) 0.5515(10) 0.075(3) Uani d . 1
H H19 0.8637 0.7794 0.5736 0.090 Uiso calc R 1
C C20 0.7148(9) 0.8603(9) 0.6185(8) 0.060(2) Uani d . 1
H H20 0.7203 0.8293 0.6836 0.071 Uiso calc R 1
C C21 0.6177(9) 0.9373(7) 0.5855(7) 0.052(2) Uani d . 1
C C22 0.6178(12) 0.9781(9) 0.4891(10) 0.080(3) Uani d . 1
H H22 0.5553 1.0273 0.4626 0.095 Uiso calc R 1
C C23 0.7119(15) 0.9460(10) 0.4299(10) 0.094(4) Uani d . 1
H H23 0.7106 0.9776 0.3652 0.113 Uiso calc R 1
C C24 0.3754(12) 1.1020(10) 0.7061(11) 0.082(4) Uani d . 1
H H24 0.3384 1.1746 0.6986 0.098 Uiso calc R 1
C C25 0.4643(9) 1.0767(8) 0.6434(8) 0.061(3) Uani d . 1
H H25 0.4865 1.1308 0.5962 0.073 Uiso calc R 1
C C26 0.5211(9) 0.9689(7) 0.6512(7) 0.050(2) Uani d . 1
C C27 0.4814(10) 0.8945(9) 0.7231(8) 0.062(3) Uani d . 1
H H27 0.5159 0.8209 0.7308 0.075 Uiso calc R 1
C C28 0.3908(11) 0.9283(11) 0.7840(10) 0.081(3) Uani d . 1
H H28 0.3663 0.8763 0.8320 0.097 Uiso calc R 1

loop_
_atom_site_aniso_label
_atom_site_aniso_U_11
_atom_site_aniso_U_22
_atom_site_aniso_U_33
_atom_site_aniso_U_12
_atom_site_aniso_U_13
_atom_site_aniso_U_23
Sn1 0.0436(3) 0.0497(3) 0.0423(3) 0.0034(3) 0.0082(2) -0.0007(3)
Sn2 0.0403(3) 0.0481(3) 0.0403(3) -0.0016(3) 0.0079(2) -0.0025(3)
N1 0.041(4) 0.049(4) 0.054(5) -0.003(3) 0.014(4) -0.001(4)
N2 0.050(4) 0.040(4) 0.040(4) -0.006(3) 0.014(3) -0.005(3)
N3 0.061(5) 0.050(4) 0.038(4) -0.008(3) 0.015(3) -0.006(3)
N4 0.050(4) 0.039(4) 0.056(5) 0.002(3) 0.023(4) -0.003(3)
N5 0.112(9) 0.073(6) 0.077(7) -0.002(6) 0.040(7) 0.002(5)
N6 0.067(6) 0.106(8) 0.063(6) 0.008(6) 0.017(5) -0.023(6)
S1 0.0592(14) 0.0408(11) 0.0557(14) -0.0051(10) 0.0148(11) -0.0043(10)
S2 0.0562(14) 0.0460(13) 0.093(2) 0.0048(11) 0.0325(14) -0.0016(13)
S3 0.0561(14) 0.0712(15) 0.0604(16) -0.0202(12) 0.0210(12) -0.0075(13)
C1 0.053(5) 0.045(5) 0.046(5) 0.002(4) 0.013(4) 0.001(4)
C2 0.046(4) 0.037(4) 0.028(4) -0.003(3) 0.006(3) -0.006(3)
C3 0.089(8) 0.088(7) 0.049(6) -0.028(6) 0.022(6) -0.007(5)
C4 0.048(6) 0.075(6) 0.090(8) -0.003(5) -0.008(5) 0.032(6)
C5 0.030(5) 0.072(6) 0.087(8) 0.015(4) 0.019(5) -0.003(6)
C6 0.065(6) 0.064(5) 0.064(7) -0.004(5) -0.018(5) 0.002(5)
C7 0.050(5) 0.049(5) 0.093(8) -0.007(4) 0.011(5) -0.008(5)
C8 0.075(7) 0.054(5) 0.038(5) 0.004(5) 0.015(5) -0.001(4)
C9 0.093(8) 0.053(6) 0.060(6) -0.015(5) 0.028(6) -0.012(5)
C10 0.097(8) 0.060(6) 0.058(6) -0.024(5) 0.049(6) -0.018(5)
C11 0.045(5) 0.037(4) 0.032(5) 0.003(4) 0.011(4) 0.001(4)
C12 0.079(7) 0.049(5) 0.052(6) -0.005(5) 0.036(5) -0.004(4)
C13 0.075(7) 0.058(6) 0.061(6) 0.009(5) 0.039(5) 0.005(5)
C14 0.082(7) 0.056(5) 0.052(6) -0.011(5) 0.031(5) -0.005(5)
C15 0.074(7) 0.047(5) 0.050(6) -0.004(4) 0.026(5) -0.001(4)
C16 0.043(5) 0.038(4) 0.039(5) 0.003(3) 0.017(4) 0.002(4)
C17 0.066(6) 0.053(5) 0.042(5) -0.016(4) 0.020(4) -0.008(4)
C18 0.065(6) 0.056(5) 0.050(6) -0.004(5) 0.012(5) -0.015(5)
C19 0.061(6) 0.074(7) 0.091(10) 0.004(5) 0.018(6) 0.002(7)
C20 0.057(6) 0.070(6) 0.052(6) 0.008(5) 0.007(5) 0.001(5)
C21 0.067(6) 0.040(4) 0.048(6) -0.007(4) 0.006(4) -0.005(4)
C22 0.098(9) 0.070(7) 0.070(8) 0.011(6) 0.009(7) 0.013(6)
C23 0.146(13) 0.072(8) 0.070(9) 0.009(8) 0.047(9) 0.019(7)
C24 0.087(9) 0.068(7) 0.090(10) 0.011(6) 0.006(8) -0.016(7)
C25 0.075(7) 0.047(5) 0.060(6) -0.006(5) 0.002(5) -0.010(5)
C26 0.058(6) 0.048(5) 0.043(5) -0.003(4) 0.003(4) -0.010(4)
C27 0.067(7) 0.070(6) 0.049(6) 0.007(5) 0.001(5) -0.003(5)
C28 0.078(8) 0.100(9) 0.065(8) 0.007(7) 0.007(6) -0.001(7)

loop_
_atom_type_symbol
_atom_type_description
_atom_type_scat_dispersion_real
_atom_type_scat_dispersion_imag
_atom_type_scat_source
C C 0.0033 0.0016 'International Tables Vol C Tables 4.2.6.8 and 6.1.1.4'
H H 0.0000 0.0000 'International Tables Vol C Tables 4.2.6.8 and 6.1.1.4'
N N 0.0061 0.0033 'International Tables Vol C Tables 4.2.6.8 and 6.1.1.4'
S S 0.1246 0.1234 'International Tables Vol C Tables 4.2.6.8 and 6.1.1.4'
Sn Sn -0.6537 1.4246 'International Tables Vol C Tables 4.2.6.8 and 6.1.1.4'

loop_
_geom_angle_atom_site_label_1
_geom_angle_atom_site_label_2
_geom_angle_atom_site_label_3
_geom_angle_site_symmetry_3
_geom_angle
_geom_angle_publ_flag
C3 Sn1 C4 . 119.4(5) yes
C3 Sn1 C5 . 115.1(4) yes
C4 Sn1 C5 . 123.9(5) yes
C3 Sn1 S2 . 97.7(3) yes
C4 Sn1 S2 . 97.0(3) yes
C5 Sn1 S2 . 88.0(3) yes
C3 Sn1 N3 . 87.8(3) yes
C4 Sn1 N3 . 83.6(3) yes
C5 Sn1 N3 . 86.1(3) yes
S2 Sn1 N3 . 173.30(17) yes
C6 Sn2 C7 . 121.3(4) yes
C6 Sn2 C8 . 122.8(4) yes
C7 Sn2 C8 . 114.6(4) yes
C6 Sn2 N2 . 93.4(3) yes
C7 Sn2 N2 . 93.4(3) yes
C8 Sn2 N2 . 94.8(3) yes
C6 Sn2 N4 2_654 83.4(3) yes
C7 Sn2 N4 2_654 87.8(3) yes
C8 Sn2 N4 2_654 87.5(3) yes
N2 Sn2 N4 2_654 176.8(3) yes
C1 N1 N2 . 112.9(7) ?
C2 N2 N1 . 115.3(6) ?
C2 N2 Sn2 . 123.3(5) ?
N1 N2 Sn2 . 121.3(5) ?
C13 N3 C9 . 114.3(8) ?
C13 N3 Sn1 . 124.5(6) ?
C9 N3 Sn1 . 121.1(6) ?
C18 N4 C14 . 115.9(8) ?
C18 N4 Sn2 2_455 126.3(6) ?
C14 N4 Sn2 2_455 117.8(6) ?
C19 N5 C23 . 115.8(11) ?
C24 N6 C28 . 115.3(11) ?
C1 S1 C2 . 89.4(4) ?
C1 S2 Sn1 . 105.4(3) ?
N1 C1 S2 . 127.3(7) ?
N1 C1 S1 . 112.9(6) ?
S2 C1 S1 . 119.8(5) ?
N2 C2 S3 . 128.1(6) ?
N2 C2 S1 . 109.4(6) ?
S3 C2 S1 . 122.5(4) ?
Sn1 C3 H3A . 109.5 ?
Sn1 C3 H3B . 109.5 ?
H3A C3 H3B . 109.5 ?
Sn1 C3 H3C . 109.5 ?
H3A C3 H3C . 109.5 ?
H3B C3 H3C . 109.5 ?
Sn1 C4 H4A . 109.5 ?
Sn1 C4 H4B . 109.5 ?
H4A C4 H4B . 109.5 ?
Sn1 C4 H4C . 109.5 ?
H4A C4 H4C . 109.5 ?
H4B C4 H4C . 109.5 ?
Sn1 C5 H5A . 109.5 ?
Sn1 C5 H5B . 109.5 ?
H5A C5 H5B . 109.5 ?
Sn1 C5 H5C . 109.5 ?
H5A C5 H5C . 109.5 ?
H5B C5 H5C . 109.5 ?
Sn2 C6 H6A . 109.5 ?
Sn2 C6 H6B . 109.5 ?
H6A C6 H6B . 109.5 ?
Sn2 C6 H6C . 109.5 ?
H6A C6 H6C . 109.5 ?
H6B C6 H6C . 109.5 ?
Sn2 C7 H7A . 109.5 ?
Sn2 C7 H7B . 109.5 ?
H7A C7 H7B . 109.5 ?
Sn2 C7 H7C . 109.5 ?
H7A C7 H7C . 109.5 ?
H7B C7 H7C . 109.5 ?
Sn2 C8 H8A . 109.5 ?
Sn2 C8 H8B . 109.5 ?
H8A C8 H8B . 109.5 ?
Sn2 C8 H8C . 109.5 ?
H8A C8 H8C . 109.5 ?
H8B C8 H8C . 109.5 ?
N3 C9 C10 . 124.0(9) ?
N3 C9 H9 . 118.0 ?
C10 C9 H9 . 118.0 ?
C11 C10 C9 . 119.8(9) ?
C11 C10 H10 . 120.1 ?
C9 C10 H10 . 120.1 ?
C10 C11 C12 . 116.0(9) ?
C10 C11 C16 . 120.9(8) ?
C12 C11 C16 . 123.1(8) ?
C13 C12 C11 . 120.5(9) ?
C13 C12 H12 . 119.7 ?
C11 C12 H12 . 119.7 ?
N3 C13 C12 . 125.2(9) ?
N3 C13 H13 . 117.4 ?
C12 C13 H13 . 117.4 ?
N4 C14 C15 . 122.8(9) ?
N4 C14 H14 . 118.6 ?
C15 C14 H14 . 118.6 ?
C14 C15 C16 . 121.1(9) ?
C14 C15 H15 . 119.5 ?
C16 C15 H15 . 119.5 ?
C17 C16 C15 . 114.9(8) ?
C17 C16 C11 . 123.2(8) ?
C15 C16 C11 . 121.8(7) ?
C18 C17 C16 . 120.9(9) ?
C18 C17 H17 . 119.5 ?
C16 C17 H17 . 119.5 ?
N4 C18 C17 . 124.3(9) ?
N4 C18 H18 . 117.8 ?
C17 C18 H18 . 117.8 ?
N5 C19 C20 . 124.4(11) ?
N5 C19 H19 . 117.8 ?
C20 C19 H19 . 117.8 ?
C19 C20 C21 . 118.9(10) ?
C19 C20 H20 . 120.6 ?
C21 C20 H20 . 120.6 ?
C22 C21 C20 . 116.1(10) ?
C22 C21 C26 . 122.1(9) ?
C20 C21 C26 . 121.8(8) ?
C21 C22 C23 . 119.9(11) ?
C21 C22 H22 . 120.0 ?
C23 C22 H22 . 120.0 ?
N5 C23 C22 . 124.8(11) ?
N5 C23 H23 . 117.6 ?
C22 C23 H23 . 117.6 ?
N6 C24 C25 . 126.2(11) ?
N6 C24 H24 . 116.9 ?
C25 C24 H24 . 116.9 ?
C24 C25 C26 . 118.9(11) ?
C24 C25 H25 . 120.6 ?
C26 C25 H25 . 120.6 ?
C27 C26 C25 . 116.2(10) ?
C27 C26 C21 . 122.7(8) ?
C25 C26 C21 . 121.1(9) ?
C26 C27 C28 . 120.8(10) ?
C26 C27 H27 . 119.6 ?
C28 C27 H27 . 119.6 ?
N6 C28 C27 . 122.6(12) ?
N6 C28 H28 . 118.7 ?
C27 C28 H28 . 118.7 ?

loop_
_geom_bond_atom_site_label_1
_geom_bond_atom_site_label_2
_geom_bond_site_symmetry_2
_geom_bond_distance
_geom_bond_publ_flag
Sn1 C3 . 2.109(10) yes
Sn1 C4 . 2.118(9) yes
Sn1 C5 . 2.158(9) yes
Sn1 S2 . 2.582(3) yes
Sn1 N3 . 2.588(7) yes
Sn2 C6 . 2.119(9) yes
Sn2 C7 . 2.124(9) yes
Sn2 C8 . 2.126(9) yes
Sn2 N2 . 2.267(6) yes
Sn2 N4 2_654 2.591(7) yes
N1 C1 . 1.287(11) ?
N1 N2 . 1.384(9) ?
N2 C2 . 1.325(10) ?
N3 C13 . 1.325(11) ?
N3 C9 . 1.342(12) ?
N4 C18 . 1.330(12) ?
N4 C14 . 1.355(11) ?
N4 Sn2 2_455 2.591(7) ?
N5 C19 . 1.318(16) ?
N5 C23 . 1.320(16) ?
N6 C24 . 1.320(16) ?
N6 C28 . 1.345(15) ?
S1 C1 . 1.736(9) ?
S1 C2 . 1.751(8) ?
S2 C1 . 1.734(9) ?
S3 C2 . 1.679(8) ?
C3 H3A . 0.9600 ?
C3 H3B . 0.9600 ?
C3 H3C . 0.9600 ?
C4 H4A . 0.9600 ?
C4 H4B . 0.9600 ?
C4 H4C . 0.9600 ?
C5 H5A . 0.9600 ?
C5 H5B . 0.9600 ?
C5 H5C . 0.9600 ?
C6 H6A . 0.9600 ?
C6 H6B . 0.9600 ?
C6 H6C . 0.9600 ?
C7 H7A . 0.9600 ?
C7 H7B . 0.9600 ?
C7 H7C . 0.9600 ?
C8 H8A . 0.9600 ?
C8 H8B . 0.9600 ?
C8 H8C . 0.9600 ?
C9 C10 . 1.394(14) ?
C9 H9 . 0.9300 ?
C10 C11 . 1.364(12) ?
C10 H10 . 0.9300 ?
C11 C12 . 1.382(13) ?
C11 C16 . 1.482(11) ?
C12 C13 . 1.356(13) ?
C12 H12 . 0.9300 ?
C13 H13 . 0.9300 ?
C14 C15 . 1.367(13) ?
C14 H14 . 0.9300 ?
C15 C16 . 1.392(14) ?
C15 H15 . 0.9300 ?
C16 C17 . 1.390(11) ?
C17 C18 . 1.354(13) ?
C17 H17 . 0.9300 ?
C18 H18 . 0.9300 ?
C19 C20 . 1.397(15) ?
C19 H19 . 0.9300 ?
C20 C21 . 1.418(13) ?
C20 H20 . 0.9300 ?
C21 C22 . 1.360(15) ?
C21 C26 . 1.470(14) ?
C22 C23 . 1.395(18) ?
C22 H22 . 0.9300 ?
C23 H23 . 0.9300 ?
C24 C25 . 1.363(18) ?
C24 H24 . 0.9300 ?
C25 C26 . 1.387(13) ?
C25 H25 . 0.9300 ?
C26 C27 . 1.380(14) ?
C27 C28 . 1.385(16) ?
C27 H27 . 0.9300 ?
C28 H28 . 0.9300 ?
